data_4320376
loop_
_publ_author_name
'Oshio, Hiroki'
'Yamamoto, Masashi'
'Ito, Tasuku'
'Kawauchi, Hidekazu'
'Koga, Nobuaki'
'Ikoma, Tadaaki'
'Tero-Kubota, Shozo'

_publ_section_title
;
 Experimental and Theoretical Studies on Ferromagnetically Coupled Metal
 Complexes with Imino Nitroxides
;
_journal_coden_ASTM INOCAJ
_journal_issue 22
_journal_name_full 'Inorganic Chemistry'
_journal_page_first 5518
_journal_page_last 5525
_journal_paper_doi 10.1021/ic0102384
_journal_volume 40
_journal_year 2001
_chemical_formula_sum 'C19 H27 Cl2 N5 O2 Zn'
_chemical_formula_weight 493.72
_space_group_IT_number 14
_symmetry_cell_setting monoclinic
_symmetry_space_group_name_Hall '-P 2yn'
_symmetry_space_group_name_H-M 'P 1 21/n 1'
_atom_sites_solution_hydrogens geom
_atom_sites_solution_primary direct
_atom_sites_solution_secondary difmap
_audit_creation_method SHELXL-97
_cell_angle_alpha 90.00
_cell_angle_beta 98.1430(10)
_cell_angle_gamma 90.00
_cell_formula_units_Z 8
_cell_length_a 15.0975(8)
_cell_length_b 12.3488(7)
_cell_length_c 24.2596(13)
_cell_measurement_temperature 203
_cell_volume 4477.3(4)
_computing_cell_refinement 'Bruker SMART'
_computing_data_collection 'Bruker SMART'
_computing_data_reduction 'Bruker SHELXTL'
_computing_molecular_graphics 'Bruker SHELXTL'
_computing_publication_material 'Bruker SHELXTL'
_computing_structure_refinement 'SHELXL-97 (Sheldrick, 1997)'
_computing_structure_solution 'SHELXS-97 (Sheldrick, 1990)'
_diffrn_ambient_temperature 203
_diffrn_measured_fraction_theta_full 0.962
_diffrn_measured_fraction_theta_max 0.962
_diffrn_measurement_device_type 'CCD area detector'
_diffrn_measurement_method 'phi and omega scans'
_diffrn_radiation_monochromator graphite
_diffrn_radiation_source 'fine-focus sealed tube'
_diffrn_radiation_type MoK\a
_diffrn_radiation_wavelength 0.71073
_diffrn_reflns_av_R_equivalents 0.0226
_diffrn_reflns_av_sigmaI/netI 0.0239
_diffrn_reflns_limit_h_max 19
_diffrn_reflns_limit_h_min -18
_diffrn_reflns_limit_k_max 16
_diffrn_reflns_limit_k_min -15
_diffrn_reflns_limit_l_max 31
_diffrn_reflns_limit_l_min -16
_diffrn_reflns_number 30404
_diffrn_reflns_theta_full 27.57
_diffrn_reflns_theta_max 27.57
_diffrn_reflns_theta_min 1.50
_exptl_absorpt_coefficient_mu 1.361
_exptl_absorpt_correction_T_max 1.000
_exptl_absorpt_correction_T_min 0.898
_exptl_absorpt_correction_type empirical
_exptl_absorpt_process_details sadabs
_exptl_crystal_colour red
_exptl_crystal_density_diffrn 1.465
_exptl_crystal_density_method 'not measured'
_exptl_crystal_description plate
_exptl_crystal_F_000 2288
_exptl_crystal_size_max 0.1
_exptl_crystal_size_mid 0.1
_exptl_crystal_size_min 0.3
_refine_diff_density_max 0.991
_refine_diff_density_min -0.368
_refine_diff_density_rms 0.065
_refine_ls_extinction_method none
_refine_ls_goodness_of_fit_ref 1.052
_refine_ls_hydrogen_treatment mixed
_refine_ls_matrix_type full
_refine_ls_number_parameters 539
_refine_ls_number_reflns 9983
_refine_ls_number_restraints 0
_refine_ls_restrained_S_all 1.052
_refine_ls_R_factor_all 0.0449
_refine_ls_R_factor_gt 0.0328
_refine_ls_shift/su_max 0.065
_refine_ls_shift/su_mean 0.003
_refine_ls_structure_factor_coef Fsqd
_refine_ls_weighting_details 'calc w=1/[\s^2^(Fo^2^)+(0.0523P)^2^+1.4891P] where P=(Fo^2^+2Fc^2^)/3'
_refine_ls_weighting_scheme calc
_refine_ls_wR_factor_gt 0.0912
_refine_ls_wR_factor_ref 0.0963
_reflns_number_gt 7906
_reflns_number_total 9983
_reflns_threshold_expression >2sigma(I)
_cod_data_source_file ic0102384_2.cif
_cod_data_source_block '_[ZnCl2(bisimpy)]'
_cod_database_code 4320376

loop_
_symmetry_equiv_pos_as_xyz
'x, y, z'
'-x+1/2, y+1/2, -z+1/2'
'-x, -y, -z'
'x-1/2, -y-1/2, z-1/2'

loop_
_atom_site_label
_atom_site_type_symbol
_atom_site_fract_x
_atom_site_fract_y
_atom_site_fract_z
_atom_site_U_iso_or_equiv
_atom_site_adp_type
_atom_site_occupancy
_atom_site_symmetry_multiplicity
_atom_site_calc_flag
_atom_site_refinement_flags
_atom_site_disorder_assembly
_atom_site_disorder_group
Zn1 Zn 0.860713(15) 0.058160(18) 0.155281(10) 0.02319(7) Uani 1 1 d . . .
Zn2 Zn 0.653758(16) 0.936277(19) 0.853341(10) 0.02420(7) Uani 1 1 d . . .
Cl1 Cl 0.98953(3) 0.11406(4) 0.12862(2) 0.03227(13) Uani 1 1 d . . .
Cl2 Cl 0.83242(4) 0.07220(5) 0.24260(2) 0.03809(14) Uani 1 1 d . . .
Cl3 Cl 0.52459(4) 0.89107(5) 0.88246(3) 0.03520(13) Uani 1 1 d . . .
Cl4 Cl 0.68755(4) 0.90834(5) 0.76814(2) 0.04033(15) Uani 1 1 d . . .
O1 O 0.58453(10) 0.22806(12) 0.01588(7) 0.0345(4) Uani 1 1 d . . .
O2 O 0.79820(11) -0.36248(12) 0.10900(7) 0.0389(4) Uani 1 1 d . . .
O3 O 0.91948(11) 0.76998(13) 1.00209(7) 0.0418(4) Uani 1 1 d . . .
O4 O 0.70420(11) 1.35679(12) 0.90688(7) 0.0413(4) Uani 1 1 d . . .
N1 N 0.75755(10) -0.01830(13) 0.09784(7) 0.0207(3) Uani 1 1 d . . .
N2 N 0.76827(11) 0.19277(13) 0.11618(7) 0.0220(3) Uani 1 1 d . . .
N3 N 0.64776(11) 0.23855(13) 0.05612(7) 0.0225(4) Uani 1 1 d . . .
N4 N 0.89545(11) -0.12014(13) 0.15481(7) 0.0223(4) Uani 1 1 d . . .
N5 N 0.84845(11) -0.28803(13) 0.13167(7) 0.0255(4) Uani 1 1 d . . .
N6 N 0.75115(10) 1.01337(13) 0.91379(7) 0.0208(3) Uani 1 1 d . . .
N7 N 0.74094(11) 0.80103(13) 0.89774(7) 0.0233(4) Uani 1 1 d . . .
N8 N 0.85667(11) 0.75715(13) 0.96172(7) 0.0248(4) Uani 1 1 d . . .
N9 N 0.62186(12) 1.11653(13) 0.84829(7) 0.0246(4) Uani 1 1 d . . .
N10 N 0.65931(12) 1.28301(13) 0.87948(7) 0.0270(4) Uani 1 1 d . . .
C1 C 0.75587(13) -0.12641(15) 0.09307(8) 0.0207(4) Uani 1 1 d . . .
C2 C 0.68898(14) -0.17999(16) 0.05790(9) 0.0263(4) Uani 1 1 d . . .
H2 H 0.6877 -0.2552 0.0561 0.032 Uiso 1 1 calc R . .
C3 C 0.62464(14) -0.11881(17) 0.02568(9) 0.0279(5) Uani 1 1 d . . .
H3 H 0.5804 -0.1527 0.0011 0.034 Uiso 1 1 calc R . .
C4 C 0.62624(13) -0.00662(16) 0.03014(9) 0.0245(4) Uani 1 1 d . . .
H4 H 0.5836 0.0356 0.0086 0.029 Uiso 1 1 calc R . .
C5 C 0.69309(13) 0.04075(15) 0.06758(8) 0.0210(4) Uani 1 1 d . . .
C6 C 0.70356(12) 0.15771(15) 0.07998(8) 0.0202(4) Uani 1 1 d . . .
C7 C 0.76506(13) 0.31423(15) 0.11711(8) 0.0222(4) Uani 1 1 d . . .
C8 C 0.66835(13) 0.34165(16) 0.08824(9) 0.0238(4) Uani 1 1 d . . .
C9 C 0.78639(16) 0.35332(18) 0.17700(9) 0.0346(5) Uani 1 1 d . . .
H9A H 0.7475 0.3180 0.1994 0.052 Uiso 1 1 calc R . .
H9B H 0.7777 0.4302 0.1783 0.052 Uiso 1 1 calc R . .
H9C H 0.8475 0.3363 0.1911 0.052 Uiso 1 1 calc R . .
C10 C 0.83757(14) 0.35318(17) 0.08406(10) 0.0289(5) Uani 1 1 d . . .
H10A H 0.8943 0.3241 0.1002 0.043 Uiso 1 1 calc R . .
H10B H 0.8402 0.4308 0.0850 0.043 Uiso 1 1 calc R . .
H10C H 0.8239 0.3292 0.0462 0.043 Uiso 1 1 calc R . .
C11 C 0.65975(16) 0.43736(17) 0.04791(11) 0.0375(6) Uani 1 1 d . . .
H11A H 0.6955 0.4242 0.0189 0.056 Uiso 1 1 calc R . .
H11B H 0.6800 0.5022 0.0676 0.056 Uiso 1 1 calc R . .
H11C H 0.5983 0.4458 0.0319 0.056 Uiso 1 1 calc R . .
C12 C 0.60065(15) 0.35140(19) 0.12895(11) 0.0391(6) Uani 1 1 d . . .
H12A H 0.5414 0.3555 0.1086 0.059 Uiso 1 1 calc R . .
H12B H 0.6128 0.4157 0.1510 0.059 Uiso 1 1 calc R . .
H12C H 0.6051 0.2892 0.1529 0.059 Uiso 1 1 calc R . .
C13 C 0.83366(13) -0.17795(15) 0.12692(8) 0.0213(4) Uani 1 1 d . . .
C14 C 0.97018(14) -0.19328(16) 0.17874(9) 0.0273(5) Uani 1 1 d . . .
C15 C 0.92758(15) -0.30797(17) 0.17541(10) 0.0332(5) Uani 1 1 d . . .
C16 C 1.03980(17) -0.1842(2) 0.13756(12) 0.0493(7) Uani 1 1 d . . .
H16A H 1.0138 -0.2102 0.1016 0.074 Uiso 1 1 calc R . .
H16B H 1.0915 -0.2269 0.1510 0.074 Uiso 1 1 calc R . .
H16C H 1.0572 -0.1099 0.1346 0.074 Uiso 1 1 calc R . .
C17 C 1.01096(19) -0.1553(2) 0.23492(11) 0.0488(7) Uani 1 1 d . . .
H17A H 1.0370 -0.0851 0.2318 0.073 Uiso 1 1 calc R . .
H17B H 1.0566 -0.2054 0.2503 0.073 Uiso 1 1 calc R . .
H17C H 0.9656 -0.1512 0.2589 0.073 Uiso 1 1 calc R . .
C18 C 0.88828(19) -0.3348(2) 0.22961(11) 0.0497(7) Uani 1 1 d . . .
H18A H 0.8554 -0.2736 0.2402 0.074 Uiso 1 1 calc R . .
H18B H 0.9361 -0.3514 0.2588 0.074 Uiso 1 1 calc R . .
H18C H 0.8490 -0.3961 0.2233 0.074 Uiso 1 1 calc R . .
C19 C 0.98080(18) -0.4010(2) 0.15921(13) 0.0531(8) Uani 1 1 d . . .
H19A H 0.9457 -0.4660 0.1585 0.080 Uiso 1 1 calc R . .
H19B H 1.0340 -0.4090 0.1857 0.080 Uiso 1 1 calc R . .
H19C H 0.9971 -0.3883 0.1229 0.080 Uiso 1 1 calc R . .
C20 C 0.75107(13) 1.12107(16) 0.91898(8) 0.0217(4) Uani 1 1 d . . .
C21 C 0.81413(13) 1.17548(16) 0.95679(8) 0.0245(4) Uani 1 1 d . . .
H21 H 0.8140 1.2507 0.9591 0.029 Uiso 1 1 calc R . .
C22 C 0.87674(13) 1.11465(17) 0.99073(9) 0.0264(4) Uani 1 1 d . . .
H22 H 0.9190 1.1487 1.0166 0.032 Uiso 1 1 calc R . .
C23 C 0.87615(13) 1.00281(17) 0.98601(9) 0.0247(4) Uani 1 1 d . . .
H23 H 0.9174 0.9608 1.0088 0.030 Uiso 1 1 calc R . .
C24 C 0.81260(13) 0.95500(15) 0.94651(8) 0.0214(4) Uani 1 1 d . . .
C25 C 0.80276(12) 0.83723(15) 0.93508(8) 0.0210(4) Uani 1 1 d . . .
C26 C 0.74292(13) 0.67987(16) 0.89828(9) 0.0245(4) Uani 1 1 d . . .
C27 C 0.83624(13) 0.65160(16) 0.93230(9) 0.0250(4) Uani 1 1 d . . .
C28 C 0.66486(14) 0.64371(17) 0.92731(11) 0.0331(5) Uani 1 1 d . . .
H28A H 0.6741 0.6683 0.9652 0.050 Uiso 1 1 calc R . .
H28B H 0.6610 0.5661 0.9266 0.050 Uiso 1 1 calc R . .
H28C H 0.6103 0.6739 0.9084 0.050 Uiso 1 1 calc R . .
C29 C 0.72949(19) 0.63816(19) 0.83901(10) 0.0422(6) Uani 1 1 d . . .
H29A H 0.6699 0.6551 0.8217 0.063 Uiso 1 1 calc R . .
H29B H 0.7380 0.5611 0.8392 0.063 Uiso 1 1 calc R . .
H29C H 0.7720 0.6719 0.8186 0.063 Uiso 1 1 calc R . .
C30 C 0.83767(16) 0.56123(18) 0.97505(11) 0.0396(6) Uani 1 1 d . . .
H30A H 0.8975 0.5521 0.9939 0.059 Uiso 1 1 calc R . .
H30B H 0.8178 0.4950 0.9566 0.059 Uiso 1 1 calc R . .
H30C H 0.7986 0.5796 1.0016 0.059 Uiso 1 1 calc R . .
C31 C 0.90938(16) 0.6327(2) 0.89627(12) 0.0427(6) Uani 1 1 d . . .
H31A H 0.9077 0.6892 0.8690 0.064 Uiso 1 1 calc R . .
H31B H 0.9000 0.5640 0.8778 0.064 Uiso 1 1 calc R . .
H31C H 0.9666 0.6328 0.9192 0.064 Uiso 1 1 calc R . .
C32 C 0.67739(13) 1.17327(15) 0.88158(8) 0.0218(4) Uani 1 1 d . . .
C33 C 0.55778(15) 1.19039(17) 0.81390(9) 0.0298(5) Uani 1 1 d . . .
C34 C 0.57058(15) 1.30187(17) 0.84415(9) 0.0304(5) Uani 1 1 d . . .
C35 C 0.46444(17) 1.1444(2) 0.80876(13) 0.0542(8) Uani 1 1 d . . .
H35A H 0.4623 1.0769 0.7890 0.081 Uiso 1 1 calc R . .
H35B H 0.4230 1.1944 0.7888 0.081 Uiso 1 1 calc R . .
H35C H 0.4485 1.1327 0.8452 0.081 Uiso 1 1 calc R . .
C36 C 0.5896(2) 1.1935(2) 0.75656(10) 0.0581(8) Uani 1 1 d . . .
H36A H 0.6483 1.2248 0.7601 0.087 Uiso 1 1 calc R . .
H36B H 0.5489 1.2365 0.7315 0.087 Uiso 1 1 calc R . .
H36C H 0.5913 1.1212 0.7422 0.087 Uiso 1 1 calc R . .
C37 C 0.57458(19) 1.4004(2) 0.80823(12) 0.0481(7) Uani 1 1 d . . .
H37A H 0.5831 1.4637 0.8314 0.072 Uiso 1 1 calc R . .
H37B H 0.5196 1.4070 0.7832 0.072 Uiso 1 1 calc R . .
H37C H 0.6236 1.3935 0.7872 0.072 Uiso 1 1 calc R . .
C38 C 0.50356(18) 1.3204(2) 0.88533(11) 0.0507(7) Uani 1 1 d . . .
H38A H 0.5010 1.2570 0.9079 0.076 Uiso 1 1 calc R . .
H38B H 0.4454 1.3347 0.8651 0.076 Uiso 1 1 calc R . .
H38C H 0.5225 1.3812 0.9087 0.076 Uiso 1 1 calc R . .

loop_
_atom_site_aniso_label
_atom_site_aniso_U_11
_atom_site_aniso_U_22
_atom_site_aniso_U_33
_atom_site_aniso_U_23
_atom_site_aniso_U_13
_atom_site_aniso_U_12
Zn1 0.02324(13) 0.02171(12) 0.02337(13) -0.00126(9) -0.00104(10) -0.00456(9)
Zn2 0.02523(13) 0.02305(13) 0.02310(13) -0.00219(9) -0.00086(10) -0.00468(9)
Cl1 0.0247(3) 0.0299(3) 0.0417(3) 0.0071(2) 0.0026(2) -0.0049(2)
Cl2 0.0451(3) 0.0426(3) 0.0275(3) 0.0017(2) 0.0085(2) 0.0046(3)
Cl3 0.0263(3) 0.0341(3) 0.0453(3) 0.0098(2) 0.0055(2) -0.0024(2)
Cl4 0.0537(4) 0.0410(3) 0.0266(3) -0.0030(2) 0.0069(3) 0.0050(3)
O1 0.0319(8) 0.0284(8) 0.0374(9) 0.0040(7) -0.0153(7) -0.0030(6)
O2 0.0423(9) 0.0181(7) 0.0500(10) -0.0071(7) -0.0149(8) -0.0042(6)
O3 0.0377(9) 0.0300(8) 0.0498(11) 0.0046(8) -0.0214(8) -0.0026(7)
O4 0.0467(10) 0.0196(7) 0.0509(11) -0.0074(7) -0.0163(8) -0.0028(7)
N1 0.0210(8) 0.0182(8) 0.0223(8) 0.0005(7) 0.0008(7) -0.0017(6)
N2 0.0226(8) 0.0177(8) 0.0249(9) 0.0001(7) 0.0003(7) -0.0014(6)
N3 0.0205(8) 0.0194(8) 0.0262(9) 0.0026(7) -0.0012(7) -0.0021(6)
N4 0.0218(8) 0.0193(8) 0.0252(9) 0.0005(7) 0.0011(7) 0.0001(6)
N5 0.0288(9) 0.0190(8) 0.0268(9) -0.0034(7) -0.0030(7) -0.0003(7)
N6 0.0213(8) 0.0183(8) 0.0226(9) 0.0003(7) 0.0022(7) -0.0014(6)
N7 0.0243(8) 0.0178(8) 0.0273(9) -0.0017(7) 0.0019(7) -0.0015(6)
N8 0.0205(8) 0.0215(8) 0.0312(10) 0.0017(7) -0.0012(7) -0.0021(6)
N9 0.0284(9) 0.0212(8) 0.0228(9) 0.0008(7) -0.0016(7) -0.0010(7)
N10 0.0309(9) 0.0201(8) 0.0278(10) -0.0011(7) -0.0028(8) -0.0009(7)
C1 0.0234(10) 0.0179(9) 0.0207(10) 0.0000(7) 0.0025(8) -0.0010(7)
C2 0.0277(10) 0.0177(9) 0.0321(11) -0.0045(8) -0.0001(9) -0.0030(8)
C3 0.0240(10) 0.0275(11) 0.0302(11) -0.0050(9) -0.0035(9) -0.0043(8)
C4 0.0220(10) 0.0233(10) 0.0269(11) -0.0008(8) -0.0011(8) -0.0011(8)
C5 0.0194(9) 0.0212(9) 0.0224(10) 0.0002(8) 0.0028(8) -0.0015(7)
C6 0.0186(9) 0.0202(9) 0.0219(10) 0.0005(8) 0.0032(8) -0.0010(7)
C7 0.0218(10) 0.0172(9) 0.0266(11) -0.0006(8) 0.0002(8) -0.0010(7)
C8 0.0197(9) 0.0188(9) 0.0325(11) -0.0003(8) 0.0019(8) -0.0021(7)
C9 0.0434(13) 0.0281(11) 0.0303(12) -0.0048(9) -0.0019(10) -0.0027(10)
C10 0.0230(10) 0.0219(10) 0.0424(13) -0.0006(9) 0.0065(9) -0.0035(8)
C11 0.0326(12) 0.0222(11) 0.0532(16) 0.0110(10) -0.0088(11) -0.0030(9)
C12 0.0304(12) 0.0332(12) 0.0564(16) -0.0122(12) 0.0160(11) -0.0035(9)
C13 0.0247(10) 0.0184(9) 0.0205(10) -0.0017(8) 0.0030(8) -0.0011(7)
C14 0.0248(10) 0.0211(10) 0.0344(12) -0.0004(9) -0.0015(9) 0.0028(8)
C15 0.0351(12) 0.0224(10) 0.0370(13) -0.0021(9) -0.0129(10) 0.0025(9)
C16 0.0361(14) 0.0497(16) 0.0638(19) 0.0063(14) 0.0128(13) 0.0017(12)
C17 0.0556(16) 0.0346(13) 0.0491(16) -0.0074(12) -0.0175(13) 0.0043(12)
C18 0.0557(17) 0.0469(15) 0.0446(16) 0.0090(13) 0.0009(13) -0.0104(13)
C19 0.0429(15) 0.0342(13) 0.076(2) -0.0145(14) -0.0142(14) 0.0099(11)
C20 0.0229(10) 0.0208(9) 0.0219(10) -0.0012(8) 0.0052(8) -0.0016(7)
C21 0.0275(10) 0.0194(9) 0.0264(11) -0.0041(8) 0.0032(9) -0.0037(8)
C22 0.0225(10) 0.0283(11) 0.0275(11) -0.0055(9) -0.0001(8) -0.0054(8)
C23 0.0211(10) 0.0261(10) 0.0266(11) -0.0002(8) 0.0016(8) -0.0010(8)
C24 0.0205(9) 0.0207(9) 0.0234(10) -0.0001(8) 0.0049(8) -0.0017(7)
C25 0.0196(9) 0.0193(9) 0.0243(10) 0.0012(8) 0.0036(8) -0.0007(7)
C26 0.0237(10) 0.0179(9) 0.0311(11) -0.0013(8) 0.0014(9) -0.0007(7)
C27 0.0213(10) 0.0172(9) 0.0364(12) 0.0013(8) 0.0033(9) -0.0025(7)
C28 0.0219(10) 0.0229(10) 0.0548(15) -0.0023(10) 0.0067(10) -0.0041(8)
C29 0.0614(17) 0.0289(12) 0.0340(13) -0.0085(10) -0.0020(12) -0.0002(11)
C30 0.0359(13) 0.0274(12) 0.0523(16) 0.0134(11) -0.0053(11) -0.0059(10)
C31 0.0325(13) 0.0316(12) 0.0682(19) -0.0078(12) 0.0214(12) -0.0014(10)
C32 0.0263(10) 0.0182(9) 0.0206(10) 0.0011(8) 0.0027(8) -0.0015(7)
C33 0.0380(12) 0.0218(10) 0.0265(11) 0.0015(9) -0.0064(9) 0.0022(9)
C34 0.0325(11) 0.0252(11) 0.0302(12) 0.0008(9) -0.0077(9) 0.0006(9)
C35 0.0441(15) 0.0352(14) 0.073(2) 0.0030(14) -0.0272(14) -0.0034(11)
C36 0.100(2) 0.0443(16) 0.0285(14) 0.0028(12) 0.0036(15) 0.0216(16)
C37 0.0540(16) 0.0286(12) 0.0553(17) 0.0119(12) -0.0148(13) -0.0047(11)
C38 0.0434(15) 0.0610(18) 0.0465(16) -0.0094(14) 0.0022(13) 0.0104(13)

loop_
_atom_type_symbol
_atom_type_description
_atom_type_scat_dispersion_real
_atom_type_scat_dispersion_imag
_atom_type_scat_source
C C 0.0033 0.0016 'International Tables Vol C Tables 4.2.6.8 and 6.1.1.4'
H H 0.0000 0.0000 'International Tables Vol C Tables 4.2.6.8 and 6.1.1.4'
N N 0.0061 0.0033 'International Tables Vol C Tables 4.2.6.8 and 6.1.1.4'
O O 0.0106 0.0060 'International Tables Vol C Tables 4.2.6.8 and 6.1.1.4'
Cl Cl 0.1484 0.1585 'International Tables Vol C Tables 4.2.6.8 and 6.1.1.4'
Zn Zn 0.2839 1.4301 'International Tables Vol C Tables 4.2.6.8 and 6.1.1.4'

loop_
_geom_angle_atom_site_label_1
_geom_angle_atom_site_label_2
_geom_angle_atom_site_label_3
_geom_angle
_geom_angle_site_symmetry_1
_geom_angle_site_symmetry_3
_geom_angle_publ_flag
N1 Zn1 Cl2 115.52(5) . . ?
N1 Zn1 Cl1 121.67(5) . . ?
Cl2 Zn1 Cl1 122.78(2) . . ?
N1 Zn1 N4 73.58(6) . . ?
Cl2 Zn1 N4 98.99(5) . . ?
Cl1 Zn1 N4 94.99(5) . . ?
N1 Zn1 N2 73.01(6) . . ?
Cl2 Zn1 N2 98.62(5) . . ?
Cl1 Zn1 N2 99.19(4) . . ?
N4 Zn1 N2 146.37(6) . . ?
N6 Zn2 Cl4 118.58(5) . . ?
N6 Zn2 Cl3 116.00(5) . . ?
Cl4 Zn2 Cl3 125.42(3) . . ?
N6 Zn2 N9 73.89(6) . . ?
Cl4 Zn2 N9 100.14(5) . . ?
Cl3 Zn2 N9 94.23(5) . . ?
N6 Zn2 N7 73.18(6) . . ?
Cl4 Zn2 N7 97.54(5) . . ?
Cl3 Zn2 N7 97.92(5) . . ?
N9 Zn2 N7 146.98(6) . . ?
C1 N1 C5 119.26(16) . . ?
C1 N1 Zn1 119.70(13) . . ?
C5 N1 Zn1 121.01(13) . . ?
C6 N2 C7 108.78(16) . . ?
C6 N2 Zn1 113.35(13) . . ?
C7 N2 Zn1 137.64(12) . . ?
O1 N3 C6 126.57(16) . . ?
O1 N3 C8 124.21(16) . . ?
C6 N3 C8 109.06(15) . . ?
C13 N4 C14 108.63(16) . . ?
C13 N4 Zn1 112.99(13) . . ?
C14 N4 Zn1 138.37(12) . . ?
O2 N5 C13 126.79(17) . . ?
O2 N5 C15 123.73(16) . . ?
C13 N5 C15 108.88(16) . . ?
C20 N6 C24 119.25(17) . . ?
C20 N6 Zn2 119.75(13) . . ?
C24 N6 Zn2 120.99(13) . . ?
C25 N7 C26 109.27(16) . . ?
C25 N7 Zn2 112.84(13) . . ?
C26 N7 Zn2 137.74(13) . . ?
O3 N8 C25 126.59(17) . . ?
O3 N8 C27 123.76(16) . . ?
C25 N8 C27 109.41(16) . . ?
C32 N9 C33 109.32(16) . . ?
C32 N9 Zn2 112.62(13) . . ?
C33 N9 Zn2 137.87(13) . . ?
O4 N10 C32 126.73(17) . . ?
O4 N10 C34 123.74(17) . . ?
C32 N10 C34 109.18(16) . . ?
N1 C1 C2 121.95(18) . . ?
N1 C1 C13 112.16(16) . . ?
C2 C1 C13 125.84(18) . . ?
C3 C2 C1 118.49(18) . . ?
C2 C3 C4 119.86(18) . . ?
C5 C4 C3 118.31(19) . . ?
N1 C5 C4 122.04(18) . . ?
N1 C5 C6 111.69(16) . . ?
C4 C5 C6 126.27(18) . . ?
N2 C6 N3 113.62(17) . . ?
N2 C6 C5 120.93(17) . . ?
N3 C6 C5 125.44(17) . . ?
N2 C7 C9 109.17(16) . . ?
N2 C7 C10 106.28(16) . . ?
C9 C7 C10 109.37(17) . . ?
N2 C7 C8 103.87(15) . . ?
C9 C7 C8 114.63(17) . . ?
C10 C7 C8 112.99(17) . . ?
N3 C8 C12 107.14(16) . . ?
N3 C8 C11 109.33(17) . . ?
C12 C8 C11 110.49(19) . . ?
N3 C8 C7 99.22(15) . . ?
C12 C8 C7 113.34(18) . . ?
C11 C8 C7 116.32(17) . . ?
N4 C13 N5 113.93(17) . . ?
N4 C13 C1 120.83(17) . . ?
N5 C13 C1 125.24(17) . . ?
C17 C14 N4 110.87(18) . . ?
C17 C14 C15 116.7(2) . . ?
N4 C14 C15 104.26(16) . . ?
C17 C14 C16 109.6(2) . . ?
N4 C14 C16 104.40(18) . . ?
C15 C14 C16 110.19(19) . . ?
C19 C15 N5 110.22(19) . . ?
C19 C15 C18 110.1(2) . . ?
N5 C15 C18 105.80(19) . . ?
C19 C15 C14 118.9(2) . . ?
N5 C15 C14 99.76(16) . . ?
C18 C15 C14 110.83(19) . . ?
N6 C20 C21 122.09(18) . . ?
N6 C20 C32 112.73(17) . . ?
C21 C20 C32 125.18(18) . . ?
C22 C21 C20 118.30(18) . . ?
C21 C22 C23 119.73(19) . . ?
C22 C23 C24 118.47(19) . . ?
N6 C24 C23 122.14(18) . . ?
N6 C24 C25 111.92(17) . . ?
C23 C24 C25 125.94(18) . . ?
N7 C25 N8 113.68(17) . . ?
N7 C25 C24 121.06(17) . . ?
N8 C25 C24 125.26(17) . . ?
N7 C26 C29 109.40(18) . . ?
N7 C26 C28 106.34(16) . . ?
C29 C26 C28 109.34(19) . . ?
N7 C26 C27 104.03(15) . . ?
C29 C26 C27 114.44(18) . . ?
C28 C26 C27 112.81(18) . . ?
N8 C27 C31 106.90(17) . . ?
N8 C27 C30 109.37(18) . . ?
C31 C27 C30 109.74(19) . . ?
N8 C27 C26 99.57(15) . . ?
C31 C27 C26 113.77(19) . . ?
C30 C27 C26 116.55(17) . . ?
N9 C32 N10 113.78(18) . . ?
N9 C32 C20 120.95(17) . . ?
N10 C32 C20 125.25(17) . . ?
N9 C33 C35 109.86(18) . . ?
N9 C33 C36 105.10(19) . . ?
C35 C33 C36 110.1(2) . . ?
N9 C33 C34 104.40(16) . . ?
C35 C33 C34 115.1(2) . . ?
C36 C33 C34 111.7(2) . . ?
N10 C34 C37 110.51(19) . . ?
N10 C34 C38 105.56(19) . . ?
C37 C34 C38 109.9(2) . . ?
N10 C34 C33 99.94(16) . . ?
C37 C34 C33 117.0(2) . . ?
C38 C34 C33 112.9(2) . . ?

loop_
_geom_bond_atom_site_label_1
_geom_bond_atom_site_label_2
_geom_bond_distance
_geom_bond_site_symmetry_2
_geom_bond_publ_flag
Zn1 N1 2.1551(16) . ?
Zn1 Cl2 2.2263(6) . ?
Zn1 Cl1 2.2436(6) . ?
Zn1 N4 2.2639(16) . ?
Zn1 N2 2.2881(16) . ?
Zn2 N6 2.1467(16) . ?
Zn2 Cl4 2.2250(6) . ?
Zn2 Cl3 2.2370(6) . ?
Zn2 N9 2.2770(17) . ?
Zn2 N7 2.2979(16) . ?
O1 N3 1.272(2) . ?
O2 N5 1.267(2) . ?
O3 N8 1.273(2) . ?
O4 N10 1.266(2) . ?
N1 C1 1.340(2) . ?
N1 C5 1.347(2) . ?
N2 C6 1.292(2) . ?
N2 C7 1.501(2) . ?
N3 C6 1.380(2) . ?
N3 C8 1.502(2) . ?
N4 C13 1.288(2) . ?
N4 C14 1.497(2) . ?
N5 C13 1.380(2) . ?
N5 C15 1.502(3) . ?
N6 C20 1.336(3) . ?
N6 C24 1.342(3) . ?
N7 C25 1.285(2) . ?
N7 C26 1.497(2) . ?
N8 C25 1.382(2) . ?
N8 C27 1.497(3) . ?
N9 C32 1.286(3) . ?
N9 C33 1.495(3) . ?
N10 C32 1.382(3) . ?
N10 C34 1.503(3) . ?
C1 C2 1.393(3) . ?
C1 C13 1.478(3) . ?
C2 C3 1.382(3) . ?
C3 C4 1.390(3) . ?
C4 C5 1.388(3) . ?
C5 C6 1.479(3) . ?
C7 C9 1.522(3) . ?
C7 C10 1.524(3) . ?
C7 C8 1.564(3) . ?
C8 C12 1.523(3) . ?
C8 C11 1.528(3) . ?
C14 C17 1.489(3) . ?
C14 C15 1.553(3) . ?
C14 C16 1.553(3) . ?
C15 C19 1.487(3) . ?
C15 C18 1.553(4) . ?
C20 C21 1.397(3) . ?
C20 C32 1.480(3) . ?
C21 C22 1.384(3) . ?
C22 C23 1.386(3) . ?
C23 C24 1.388(3) . ?
C24 C25 1.484(3) . ?
C26 C29 1.513(3) . ?
C26 C28 1.523(3) . ?
C26 C27 1.568(3) . ?
C27 C31 1.520(3) . ?
C27 C30 1.521(3) . ?
C33 C35 1.508(3) . ?
C33 C36 1.535(3) . ?
C33 C34 1.559(3) . ?
C34 C37 1.503(3) . ?
C34 C38 1.536(3) . ?
